data_4338674
loop_
_publ_author_name
'Fillman, Kathlyn L.'
'Bielinski, Elizabeth A.'
'Schmeier, Timothy J.'
'Nesvet, Jared C.'
'Woodruff, Tessa M.'
'Pan, Cassie J.'
'Takase, Michael K.'
'Hazari, Nilay'
'Neidig, Michael L.'

_publ_section_title
;
 Flexible Binding of PNP Pincer Ligands to Monomeric Iron Complexes.
;
_journal_issue 12
_journal_name_full 'Inorganic chemistry'
_journal_page_first 6066
_journal_page_last 6072
_journal_paper_doi 10.1021/ic5004275
_journal_volume 53
_journal_year 2014
_chemical_formula_moiety 'Fe Cl2 C20 H45 N P2'
_chemical_formula_sum 'C20 H45 Cl2 Fe N P2'
_chemical_formula_weight 488.28
_space_group_IT_number 4
_symmetry_cell_setting monoclinic
_symmetry_Int_Tables_number 4
_symmetry_space_group_name_Hall 'P 2yb'
_symmetry_space_group_name_H-M 'P 1 21 1'
_atom_sites_solution_hydrogens geom
_atom_sites_solution_primary direct
_atom_sites_solution_secondary difmap
_cell_angle_alpha 90.0000
_cell_angle_beta 91.448(6)
_cell_angle_gamma 90.0000
_cell_formula_units_Z 2
_cell_length_a 7.06003(17)
_cell_length_b 14.9363(5)
_cell_length_c 12.5084(9)
_cell_measurement_reflns_used 14839
_cell_measurement_temperature 93
_cell_measurement_theta_max 62.41
_cell_measurement_theta_min 2.96
_cell_volume 1318.60(11)
_computing_cell_refinement 'CrystalClear-SM Expert 2.0 r12'
_computing_data_collection 'CrystalClear-SM Expert 2.0 r12 (Rigaku, 2011)'
_computing_data_reduction 'CrystalClear-SM Expert 2.0 r12'
_computing_molecular_graphics 'CrystalStructure 4.0'
_computing_publication_material 'CrystalStructure 4.0 (Rigaku, 2010)'
_computing_structure_refinement 'SHELXL97 (Sheldrick, 1997)'
_computing_structure_solution 'SIR92 (Altomare, et al., 1994)'
_diffrn_ambient_temperature 93
_diffrn_measured_fraction_theta_full 0.940
_diffrn_measured_fraction_theta_max 0.940
_diffrn_measurement_device_type SATURN
_diffrn_radiation_type 'Cu K\a'
_diffrn_radiation_wavelength 1.54187
_diffrn_reflns_av_R_equivalents 0.0742
_diffrn_reflns_limit_h_max 8
_diffrn_reflns_limit_h_min -8
_diffrn_reflns_limit_k_max 16
_diffrn_reflns_limit_k_min -17
_diffrn_reflns_limit_l_max 14
_diffrn_reflns_limit_l_min -14
_diffrn_reflns_number 22439
_diffrn_reflns_theta_full 62.38
_diffrn_reflns_theta_max 62.38
_diffrn_standards_number 0
_exptl_absorpt_coefficient_mu 7.622
_exptl_absorpt_correction_T_max 0.683
_exptl_absorpt_correction_T_min 0.537
_exptl_absorpt_correction_type multi-scan
_exptl_absorpt_process_details 'CrystalClear (Rigaku, 2009)'
_exptl_crystal_colour Yellow
_exptl_crystal_density_diffrn 1.230
_exptl_crystal_density_method 'not measured'
_exptl_crystal_description Chip
_exptl_crystal_F_000 524.00
_exptl_crystal_size_max 0.10
_exptl_crystal_size_mid 0.10
_exptl_crystal_size_min 0.05
_refine_diff_density_max 0.370
_refine_diff_density_min -0.550
_refine_ls_abs_structure_details 'Flack, H. D. (1983), Acta Cryst. A39, 876-881.  1749 Friedel Pairs'
_refine_ls_abs_structure_Flack 0.019(6)
_refine_ls_extinction_method none
_refine_ls_goodness_of_fit_ref 1.028
_refine_ls_hydrogen_treatment mixed
_refine_ls_number_parameters 251
_refine_ls_number_reflns 3924
_refine_ls_number_restraints 1
_refine_ls_R_factor_gt 0.0446
_refine_ls_shift/su_max 0.000
_refine_ls_structure_factor_coef Fsqd
_refine_ls_weighting_details 'w = 1/[\s^2^(Fo^2^)+(0.0767P)^2^+0.0095P] where P=(Fo^2^+2Fc^2^)/3'
_refine_ls_weighting_scheme calc
_refine_ls_wR_factor_ref 0.1187
_reflns_number_gt 3601
_reflns_number_total 3924
_reflns_threshold_expression F^2^>2.0\s(F^2^)
_cod_data_source_file ic5004275_si_002.cif
_cod_data_source_block '_User-defined'
_cod_depositor_comments 'Adding full bibliography for 4338672--4338674.cif.'
_cod_original_formula_sum 'Fe Cl2 C20 H45 N P2'
_cod_database_code 4338674

loop_
_symmetry_equiv_pos_site_id
_symmetry_equiv_pos_as_xyz
1 +X,+Y,+Z
2 -X,1/2+Y,-Z

loop_
_atom_site_label
_atom_site_type_symbol
_atom_site_fract_x
_atom_site_fract_y
_atom_site_fract_z
_atom_site_U_iso_or_equiv
_atom_site_adp_type
_atom_site_occupancy
_atom_site_symmetry_multiplicity
_atom_site_calc_flag
_atom_site_refinement_flags
Fe(1) Fe 0.80734(8) 0.69817(5) 0.23132(5) 0.0282(2) Uani 1.00 2 d .
Cl(1) Cl 1.08345(13) 0.63374(7) 0.30426(9) 0.0359(3) Uani 1.00 2 d .
Cl(2) Cl 0.90160(15) 0.81467(8) 0.12033(9) 0.0392(3) Uani 1.00 2 d .
P(1) P 0.72036(15) 0.78904(9) 0.40152(9) 0.0333(3) Uani 1.00 2 d .
P(2) P 0.72723(15) 0.57402(9) 0.08995(10) 0.0370(3) Uani 1.00 2 d .
N(1) N 0.4943(5) 0.7097(3) 0.2150(3) 0.0297(8) Uani 1.00 2 d .
C(1) C 0.4274(6) 0.6919(4) 0.1044(4) 0.0415(11) Uani 1.00 2 d .
C(2) C 0.4718(6) 0.5944(4) 0.0768(4) 0.0435(13) Uani 1.00 2 d .
C(3) C 0.4298(6) 0.7999(3) 0.2507(4) 0.0349(10) Uani 1.00 2 d .
C(4) C 0.4672(5) 0.8079(3) 0.3705(3) 0.0323(10) Uani 1.00 2 d .
C(5) C 0.8088(6) 0.5815(4) -0.0520(4) 0.0426(12) Uani 1.00 2 d .
C(6) C 1.0253(7) 0.5836(5) -0.0506(4) 0.0552(15) Uani 1.00 2 d .
C(7) C 0.7395(7) 0.5064(4) -0.1268(4) 0.0522(15) Uani 1.00 2 d .
C(8) C 0.7367(8) 0.6715(4) -0.0983(4) 0.0520(15) Uani 1.00 2 d .
C(9) C 0.7405(8) 0.4569(4) 0.1439(5) 0.0537(14) Uani 1.00 2 d .
C(10) C 0.6097(10) 0.3872(5) 0.0867(6) 0.0762(20) Uani 1.00 2 d .
C(11) C 0.9464(9) 0.4216(4) 0.1411(5) 0.0596(16) Uani 1.00 2 d .
C(12) C 0.6868(9) 0.4636(4) 0.2622(5) 0.0586(16) Uani 1.00 2 d .
C(13) C 0.8145(7) 0.9052(4) 0.4255(4) 0.0459(13) Uani 1.00 2 d .
C(14) C 0.7493(7) 0.9638(4) 0.3326(5) 0.0507(14) Uani 1.00 2 d .
C(15) C 0.7527(8) 0.9486(5) 0.5310(5) 0.0601(16) Uani 1.00 2 d .
C(16) C 1.0314(7) 0.8994(4) 0.4234(5) 0.0570(16) Uani 1.00 2 d .
C(17) C 0.7133(7) 0.7214(4) 0.5287(4) 0.0449(13) Uani 1.00 2 d .
C(18) C 0.9126(7) 0.7156(5) 0.5789(4) 0.0568(15) Uani 1.00 2 d .
C(19) C 0.6517(8) 0.6268(4) 0.4924(4) 0.0537(15) Uani 1.00 2 d .
C(20) C 0.5737(8) 0.7545(5) 0.6136(4) 0.0623(17) Uani 1.00 2 d .
H(1A) H 0.4916 0.7326 0.0544 0.050 Uiso 1.00 2 calc R
H(1B) H 0.2892 0.7026 0.0977 0.050 Uiso 1.00 2 calc R
H(2A) H 0.4279 0.5815 0.0027 0.052 Uiso 1.00 2 calc R
H(2B) H 0.4038 0.5540 0.1255 0.052 Uiso 1.00 2 calc R
H(3A) H 0.2928 0.8073 0.2342 0.042 Uiso 1.00 2 calc R
H(3B) H 0.4995 0.8472 0.2127 0.042 Uiso 1.00 2 calc R
H(4A) H 0.3903 0.7632 0.4086 0.039 Uiso 1.00 2 calc R
H(4B) H 0.4301 0.8683 0.3951 0.039 Uiso 1.00 2 calc R
H(6A) H 1.0705 0.6332 -0.0054 0.066 Uiso 1.00 2 calc R
H(6B) H 1.0695 0.5921 -0.1236 0.066 Uiso 1.00 2 calc R
H(6C) H 1.0748 0.5270 -0.0220 0.066 Uiso 1.00 2 calc R
H(7A) H 0.8009 0.4500 -0.1059 0.063 Uiso 1.00 2 calc R
H(7B) H 0.7713 0.5211 -0.2006 0.063 Uiso 1.00 2 calc R
H(7C) H 0.6018 0.5001 -0.1218 0.063 Uiso 1.00 2 calc R
H(8A) H 0.7630 0.7195 -0.0466 0.062 Uiso 1.00 2 calc R
H(8B) H 0.5999 0.6677 -0.1128 0.062 Uiso 1.00 2 calc R
H(8C) H 0.8015 0.6844 -0.1650 0.062 Uiso 1.00 2 calc R
H(10A) H 0.4775 0.4069 0.0902 0.091 Uiso 1.00 2 calc R
H(10B) H 0.6240 0.3290 0.1220 0.091 Uiso 1.00 2 calc R
H(10C) H 0.6449 0.3819 0.0117 0.091 Uiso 1.00 2 calc R
H(11A) H 0.9812 0.4112 0.0667 0.072 Uiso 1.00 2 calc R
H(11B) H 0.9559 0.3653 0.1810 0.072 Uiso 1.00 2 calc R
H(11C) H 1.0325 0.4658 0.1737 0.072 Uiso 1.00 2 calc R
H(12A) H 0.5545 0.4828 0.2668 0.070 Uiso 1.00 2 calc R
H(12B) H 0.7692 0.5074 0.2987 0.070 Uiso 1.00 2 calc R
H(12C) H 0.7026 0.4050 0.2964 0.070 Uiso 1.00 2 calc R
H(14A) H 0.6111 0.9697 0.3327 0.061 Uiso 1.00 2 calc R
H(14B) H 0.7873 0.9364 0.2652 0.061 Uiso 1.00 2 calc R
H(14C) H 0.8075 1.0231 0.3398 0.061 Uiso 1.00 2 calc R
H(15A) H 0.7876 1.0121 0.5312 0.072 Uiso 1.00 2 calc R
H(15B) H 0.8162 0.9184 0.5915 0.072 Uiso 1.00 2 calc R
H(15C) H 0.6151 0.9429 0.5372 0.072 Uiso 1.00 2 calc R
H(16A) H 1.0858 0.9590 0.4356 0.068 Uiso 1.00 2 calc R
H(16B) H 1.0698 0.8770 0.3535 0.068 Uiso 1.00 2 calc R
H(16C) H 1.0771 0.8585 0.4796 0.068 Uiso 1.00 2 calc R
H(18A) H 0.9137 0.6718 0.6372 0.068 Uiso 1.00 2 calc R
H(18B) H 0.9499 0.7744 0.6071 0.068 Uiso 1.00 2 calc R
H(18C) H 1.0020 0.6969 0.5245 0.068 Uiso 1.00 2 calc R
H(19A) H 0.6459 0.5873 0.5548 0.064 Uiso 1.00 2 calc R
H(19B) H 0.7437 0.6030 0.4423 0.064 Uiso 1.00 2 calc R
H(19C) H 0.5265 0.6299 0.4569 0.064 Uiso 1.00 2 calc R
H(20A) H 0.6167 0.8124 0.6419 0.075 Uiso 1.00 2 calc R
H(20B) H 0.5689 0.7109 0.6720 0.075 Uiso 1.00 2 calc R
H(20C) H 0.4471 0.7612 0.5806 0.075 Uiso 1.00 2 calc R
H(1) H 0.444(6) 0.662(3) 0.252(3) 0.026(11) Uiso 1.00 2 d .

loop_
_atom_site_aniso_label
_atom_site_aniso_U_11
_atom_site_aniso_U_22
_atom_site_aniso_U_33
_atom_site_aniso_U_12
_atom_site_aniso_U_13
_atom_site_aniso_U_23
Fe(1) 0.0245(3) 0.0314(4) 0.0286(4) -0.0007(3) -0.0035(2) 0.0012(3)
Cl(1) 0.0296(5) 0.0379(7) 0.0398(6) 0.0030(4) -0.0050(4) 0.0050(5)
Cl(2) 0.0437(6) 0.0392(7) 0.0348(6) -0.0066(5) -0.0006(5) 0.0066(5)
P(1) 0.0292(5) 0.0372(7) 0.0332(6) 0.0030(5) -0.0063(5) -0.0056(5)
P(2) 0.0339(6) 0.0390(8) 0.0379(7) 0.0002(5) -0.0034(5) -0.0063(6)
N(1) 0.0314(17) 0.026(2) 0.0319(19) -0.0003(16) -0.0022(14) -0.0021(18)
C(1) 0.032(2) 0.054(3) 0.038(2) 0.004(2) -0.0085(18) -0.011(3)
C(2) 0.037(2) 0.049(3) 0.044(3) -0.004(2) -0.007(2) -0.021(3)
C(3) 0.033(2) 0.033(3) 0.038(3) 0.0058(19) -0.0045(18) -0.005(2)
C(4) 0.0260(20) 0.036(3) 0.035(2) 0.0043(18) -0.0010(17) -0.005(2)
C(5) 0.033(2) 0.057(3) 0.038(3) 0.005(2) -0.009(2) -0.009(3)
C(6) 0.044(3) 0.075(4) 0.047(3) 0.004(3) -0.003(2) -0.012(3)
C(7) 0.046(3) 0.062(4) 0.049(3) 0.007(3) -0.007(2) -0.023(3)
C(8) 0.062(3) 0.059(4) 0.034(3) 0.009(3) -0.007(2) -0.009(2)
C(9) 0.070(3) 0.042(4) 0.049(3) -0.006(3) -0.000(3) -0.010(3)
C(10) 0.095(5) 0.049(4) 0.085(5) -0.019(3) -0.004(4) -0.021(3)
C(11) 0.079(4) 0.053(4) 0.046(3) 0.017(3) -0.001(3) -0.001(3)
C(12) 0.079(4) 0.041(4) 0.056(4) -0.016(3) 0.017(3) -0.001(3)
C(13) 0.041(3) 0.042(3) 0.055(3) 0.001(2) -0.001(2) -0.019(3)
C(14) 0.049(3) 0.035(3) 0.069(4) -0.007(2) 0.005(3) -0.015(3)
C(15) 0.057(3) 0.062(4) 0.062(4) 0.005(3) -0.012(3) -0.029(3)
C(16) 0.030(2) 0.064(4) 0.077(4) -0.003(2) -0.003(2) -0.030(3)
C(17) 0.049(3) 0.053(4) 0.033(3) 0.013(2) -0.001(2) -0.001(2)
C(18) 0.060(3) 0.072(4) 0.037(3) 0.020(3) -0.014(2) -0.005(3)
C(19) 0.062(3) 0.057(4) 0.042(3) 0.015(3) 0.007(2) 0.016(3)
C(20) 0.060(3) 0.091(5) 0.036(3) 0.023(3) 0.005(2) 0.002(3)

loop_
_atom_type_symbol
_atom_type_description
_atom_type_scat_dispersion_real
_atom_type_scat_dispersion_imag
_atom_type_scat_source
Fe Fe -1.134 3.197
;
International Tables for Crystallography
(1992, Vol. C, Tables 4.2.6.8 and 6.1.1.4)
;
Cl Cl 0.364 0.702
;
International Tables for Crystallography
(1992, Vol. C, Tables 4.2.6.8 and 6.1.1.4)
;
C C 0.018 0.009
;
International Tables for Crystallography
(1992, Vol. C, Tables 4.2.6.8 and 6.1.1.4)
;
H H 0.000 0.000
;
International Tables for Crystallography
(1992, Vol. C, Table 6.1.1.4)
;
N N 0.031 0.018
;
International Tables for Crystallography
(1992, Vol. C, Tables 4.2.6.8 and 6.1.1.4)
;
P P 0.295 0.434
;
International Tables for Crystallography
(1992, Vol. C, Tables 4.2.6.8 and 6.1.1.4)
;

loop_
_geom_angle_atom_site_label_1
_geom_angle_atom_site_label_2
_geom_angle_atom_site_label_3
_geom_angle
_geom_angle_publ_flag
Cl(1) Fe(1) Cl(2) 106.95(4) yes
Cl(1) Fe(1) P(1) 96.13(4) yes
Cl(1) Fe(1) P(2) 97.81(4) yes
Cl(1) Fe(1) N(1) 152.30(11) yes
Cl(2) Fe(1) P(1) 100.02(5) yes
Cl(2) Fe(1) P(2) 100.75(5) yes
Cl(2) Fe(1) N(1) 100.70(11) yes
P(1) Fe(1) P(2) 150.33(4) yes
P(1) Fe(1) N(1) 77.35(10) yes
P(2) Fe(1) N(1) 78.15(10) yes
Fe(1) P(1) C(4) 98.92(14) yes
Fe(1) P(1) C(13) 121.36(17) yes
Fe(1) P(1) C(17) 114.90(17) yes
C(4) P(1) C(13) 103.3(2) yes
C(4) P(1) C(17) 102.3(2) yes
C(13) P(1) C(17) 112.1(2) yes
Fe(1) P(2) C(2) 97.94(17) yes
Fe(1) P(2) C(5) 121.96(18) yes
Fe(1) P(2) C(9) 114.21(18) yes
C(2) P(2) C(5) 103.3(2) yes
C(2) P(2) C(9) 103.1(2) yes
C(5) P(2) C(9) 112.4(3) yes
Fe(1) N(1) C(1) 111.5(2) yes
Fe(1) N(1) C(3) 110.6(3) yes
C(1) N(1) C(3) 110.5(4) yes
N(1) C(1) C(2) 108.6(4) yes
P(2) C(2) C(1) 110.2(3) yes
N(1) C(3) C(4) 108.6(4) yes
P(1) C(4) C(3) 109.8(3) yes
P(2) C(5) C(6) 108.7(3) yes
P(2) C(5) C(7) 115.5(4) yes
P(2) C(5) C(8) 107.4(3) yes
C(6) C(5) C(7) 109.0(4) yes
C(6) C(5) C(8) 107.8(5) yes
C(7) C(5) C(8) 108.1(4) yes
P(2) C(9) C(10) 115.8(4) yes
P(2) C(9) C(11) 110.4(4) yes
P(2) C(9) C(12) 105.9(4) yes
C(10) C(9) C(11) 108.0(5) yes
C(10) C(9) C(12) 109.2(5) yes
C(11) C(9) C(12) 107.3(5) yes
P(1) C(13) C(14) 108.1(4) yes
P(1) C(13) C(15) 114.7(4) yes
P(1) C(13) C(16) 107.1(4) yes
C(14) C(13) C(15) 109.0(4) yes
C(14) C(13) C(16) 107.6(4) yes
C(15) C(13) C(16) 110.0(4) yes
P(1) C(17) C(18) 109.4(4) yes
P(1) C(17) C(19) 104.8(3) yes
P(1) C(17) C(20) 116.0(4) yes
C(18) C(17) C(19) 108.6(5) yes
C(18) C(17) C(20) 109.4(4) yes
C(19) C(17) C(20) 108.4(4) yes
Fe(1) N(1) H(1) 107(3) yes
C(1) N(1) H(1) 103(3) yes
C(3) N(1) H(1) 115(3) yes
N(1) C(1) H(1A) 109.969 yes
N(1) C(1) H(1B) 109.965 yes
C(2) C(1) H(1A) 109.973 yes
C(2) C(1) H(1B) 109.975 yes
H(1A) C(1) H(1B) 108.346 yes
P(2) C(2) H(2A) 109.614 yes
P(2) C(2) H(2B) 109.611 yes
C(1) C(2) H(2A) 109.623 yes
C(1) C(2) H(2B) 109.624 yes
H(2A) C(2) H(2B) 108.136 yes
N(1) C(3) H(3A) 109.967 yes
N(1) C(3) H(3B) 109.962 yes
C(4) C(3) H(3A) 109.965 yes
C(4) C(3) H(3B) 109.965 yes
H(3A) C(3) H(3B) 108.344 yes
P(1) C(4) H(4A) 109.700 yes
P(1) C(4) H(4B) 109.705 yes
C(3) C(4) H(4A) 109.696 yes
C(3) C(4) H(4B) 109.700 yes
H(4A) C(4) H(4B) 108.194 yes
C(5) C(6) H(6A) 109.466 yes
C(5) C(6) H(6B) 109.471 yes
C(5) C(6) H(6C) 109.472 yes
H(6A) C(6) H(6B) 109.470 yes
H(6A) C(6) H(6C) 109.472 yes
H(6B) C(6) H(6C) 109.477 yes
C(5) C(7) H(7A) 109.467 yes
C(5) C(7) H(7B) 109.474 yes
C(5) C(7) H(7C) 109.473 yes
H(7A) C(7) H(7B) 109.472 yes
H(7A) C(7) H(7C) 109.465 yes
H(7B) C(7) H(7C) 109.475 yes
C(5) C(8) H(8A) 109.473 yes
C(5) C(8) H(8B) 109.469 yes
C(5) C(8) H(8C) 109.478 yes
H(8A) C(8) H(8B) 109.467 yes
H(8A) C(8) H(8C) 109.464 yes
H(8B) C(8) H(8C) 109.476 yes
C(9) C(10) H(10A) 109.469 yes
C(9) C(10) H(10B) 109.470 yes
C(9) C(10) H(10C) 109.465 yes
H(10A) C(10) H(10B) 109.477 yes
H(10A) C(10) H(10C) 109.473 yes
H(10B) C(10) H(10C) 109.474 yes
C(9) C(11) H(11A) 109.468 yes
C(9) C(11) H(11B) 109.470 yes
C(9) C(11) H(11C) 109.473 yes
H(11A) C(11) H(11B) 109.469 yes
H(11A) C(11) H(11C) 109.473 yes
H(11B) C(11) H(11C) 109.474 yes
C(9) C(12) H(12A) 109.469 yes
C(9) C(12) H(12B) 109.462 yes
C(9) C(12) H(12C) 109.469 yes
H(12A) C(12) H(12B) 109.470 yes
H(12A) C(12) H(12C) 109.480 yes
H(12B) C(12) H(12C) 109.477 yes
C(13) C(14) H(14A) 109.477 yes
C(13) C(14) H(14B) 109.470 yes
C(13) C(14) H(14C) 109.474 yes
H(14A) C(14) H(14B) 109.467 yes
H(14A) C(14) H(14C) 109.471 yes
H(14B) C(14) H(14C) 109.468 yes
C(13) C(15) H(15A) 109.475 yes
C(13) C(15) H(15B) 109.472 yes
C(13) C(15) H(15C) 109.471 yes
H(15A) C(15) H(15B) 109.466 yes
H(15A) C(15) H(15C) 109.474 yes
H(15B) C(15) H(15C) 109.469 yes
C(13) C(16) H(16A) 109.467 yes
C(13) C(16) H(16B) 109.471 yes
C(13) C(16) H(16C) 109.472 yes
H(16A) C(16) H(16B) 109.464 yes
H(16A) C(16) H(16C) 109.476 yes
H(16B) C(16) H(16C) 109.477 yes
C(17) C(18) H(18A) 109.473 yes
C(17) C(18) H(18B) 109.470 yes
C(17) C(18) H(18C) 109.474 yes
H(18A) C(18) H(18B) 109.468 yes
H(18A) C(18) H(18C) 109.474 yes
H(18B) C(18) H(18C) 109.468 yes
C(17) C(19) H(19A) 109.471 yes
C(17) C(19) H(19B) 109.469 yes
C(17) C(19) H(19C) 109.467 yes
H(19A) C(19) H(19B) 109.473 yes
H(19A) C(19) H(19C) 109.479 yes
H(19B) C(19) H(19C) 109.470 yes
C(17) C(20) H(20A) 109.466 yes
C(17) C(20) H(20B) 109.468 yes
C(17) C(20) H(20C) 109.469 yes
H(20A) C(20) H(20B) 109.478 yes
H(20A) C(20) H(20C) 109.475 yes
H(20B) C(20) H(20C) 109.471 yes

loop_
_geom_bond_atom_site_label_1
_geom_bond_atom_site_label_2
_geom_bond_distance
_geom_bond_publ_flag
Fe(1) Cl(1) 2.3385(11) yes
Fe(1) Cl(2) 2.3334(14) yes
Fe(1) P(1) 2.6111(14) yes
Fe(1) P(2) 2.6144(15) yes
Fe(1) N(1) 2.221(3) yes
P(1) C(4) 1.841(4) yes
P(1) C(13) 1.879(5) yes
P(1) C(17) 1.887(5) yes
P(2) C(2) 1.832(5) yes
P(2) C(5) 1.884(5) yes
P(2) C(9) 1.876(6) yes
N(1) C(1) 1.475(6) yes
N(1) C(3) 1.494(6) yes
C(1) C(2) 1.531(8) yes
C(3) C(4) 1.520(6) yes
C(5) C(6) 1.529(6) yes
C(5) C(7) 1.533(8) yes
C(5) C(8) 1.545(8) yes
C(9) C(10) 1.554(9) yes
C(9) C(11) 1.548(8) yes
C(9) C(12) 1.540(8) yes
C(13) C(14) 1.517(8) yes
C(13) C(15) 1.543(8) yes
C(13) C(16) 1.534(7) yes
C(17) C(18) 1.529(7) yes
C(17) C(19) 1.544(8) yes
C(17) C(20) 1.548(7) yes
N(1) H(1) 0.93(5) yes
C(1) H(1A) 0.990 yes
C(1) H(1B) 0.990 yes
C(2) H(2A) 0.990 yes
C(2) H(2B) 0.990 yes
C(3) H(3A) 0.990 yes
C(3) H(3B) 0.990 yes
C(4) H(4A) 0.990 yes
C(4) H(4B) 0.990 yes
C(6) H(6A) 0.980 yes
C(6) H(6B) 0.980 yes
C(6) H(6C) 0.980 yes
C(7) H(7A) 0.980 yes
C(7) H(7B) 0.980 yes
C(7) H(7C) 0.980 yes
C(8) H(8A) 0.980 yes
C(8) H(8B) 0.980 yes
C(8) H(8C) 0.980 yes
C(10) H(10A) 0.980 yes
C(10) H(10B) 0.980 yes
C(10) H(10C) 0.980 yes
C(11) H(11A) 0.980 yes
C(11) H(11B) 0.980 yes
C(11) H(11C) 0.980 yes
C(12) H(12A) 0.980 yes
C(12) H(12B) 0.980 yes
C(12) H(12C) 0.980 yes
C(14) H(14A) 0.980 yes
C(14) H(14B) 0.980 yes
C(14) H(14C) 0.980 yes
C(15) H(15A) 0.980 yes
C(15) H(15B) 0.980 yes
C(15) H(15C) 0.980 yes
C(16) H(16A) 0.980 yes
C(16) H(16B) 0.980 yes
C(16) H(16C) 0.980 yes
C(18) H(18A) 0.980 yes
C(18) H(18B) 0.980 yes
C(18) H(18C) 0.980 yes
C(19) H(19A) 0.980 yes
C(19) H(19B) 0.980 yes
C(19) H(19C) 0.980 yes
C(20) H(20A) 0.980 yes
C(20) H(20B) 0.980 yes
C(20) H(20C) 0.980 yes

loop_
_geom_contact_atom_site_label_1
_geom_contact_atom_site_label_2
_geom_contact_distance
_geom_contact_publ_flag
_geom_contact_site_symmetry_2
C(1) C(8) 3.401(7) yes .
C(2) C(7) 3.468(7) yes .
C(2) C(8) 3.135(7) yes .
C(2) C(10) 3.245(9) yes .
C(2) C(12) 3.364(8) yes .
C(3) C(14) 3.466(7) yes .
C(4) C(14) 3.108(7) yes .
C(4) C(15) 3.507(7) yes .
C(4) C(19) 3.352(7) yes .
C(4) C(20) 3.214(7) yes .
C(5) C(11) 3.516(8) yes .
C(6) C(11) 3.462(9) yes .
C(7) C(9) 3.465(8) yes .
C(7) C(10) 3.356(9) yes .
C(13) C(18) 3.480(8) yes .
C(15) C(17) 3.405(9) yes .
C(15) C(20) 3.338(9) yes .
C(16) C(18) 3.479(9) yes .
Cl(1) N(1) 3.333(3) yes 1_655
Cl(1) C(3) 3.559(5) yes 1_655
N(1) Cl(1) 3.333(3) yes 1_455
C(2) C(6) 3.500(7) yes 1_455
C(3) Cl(1) 3.559(5) yes 1_455
C(4) C(16) 3.446(6) yes 1_455
C(6) C(2) 3.500(7) yes 1_655
C(16) C(4) 3.446(6) yes 1_655
Fe(1) H(1A) 3.1439 yes .
Fe(1) H(3B) 3.1159 yes .
Fe(1) H(8A) 3.4967 yes .
Fe(1) H(12B) 2.9853 yes .
Fe(1) H(14B) 3.5861 yes .
Fe(1) H(16B) 3.5722 yes .
Fe(1) H(19B) 3.0406 yes .
Cl(1) H(11C) 3.0096 yes .
Cl(1) H(12B) 2.9119 yes .
Cl(1) H(18C) 2.9819 yes .
Cl(1) H(19B) 3.0254 yes .
Cl(2) H(1A) 3.2315 yes .
Cl(2) H(3B) 3.1299 yes .
Cl(2) H(6A) 3.3671 yes .
Cl(2) H(8A) 2.6898 yes .
Cl(2) H(14B) 2.7044 yes .
Cl(2) H(16B) 3.2575 yes .
P(1) H(3B) 2.9292 yes .
P(1) H(14A) 2.9292 yes .
P(1) H(14B) 2.8305 yes .
P(1) H(15B) 3.1236 yes .
P(1) H(15C) 2.9623 yes .
P(1) H(16B) 2.8717 yes .
P(1) H(16C) 2.8725 yes .
P(1) H(18B) 3.0129 yes .
P(1) H(18C) 2.8389 yes .
P(1) H(19B) 2.8289 yes .
P(1) H(19C) 2.8374 yes .
P(1) H(20A) 3.1323 yes .
P(1) H(20C) 3.0216 yes .
P(1) H(1) 3.27(4) yes .
P(2) H(1A) 2.9218 yes .
P(2) H(6A) 2.8678 yes .
P(2) H(6C) 2.9409 yes .
P(2) H(7A) 3.1247 yes .
P(2) H(7C) 2.9834 yes .
P(2) H(8A) 2.7787 yes .
P(2) H(8B) 3.0136 yes .
P(2) H(10A) 3.0558 yes .
P(2) H(10C) 3.0829 yes .
P(2) H(11A) 3.0393 yes .
P(2) H(11C) 2.8702 yes .
P(2) H(12A) 2.8933 yes .
P(2) H(12B) 2.8024 yes .
P(2) H(1) 3.17(4) yes .
N(1) H(2A) 3.2979 yes .
N(1) H(2B) 2.6509 yes .
N(1) H(4A) 2.6711 yes .
N(1) H(4B) 3.3085 yes .
N(1) H(12A) 3.4737 yes .
N(1) H(19C) 3.2549 yes .
C(1) H(3A) 2.5664 yes .
C(1) H(3B) 2.7277 yes .
C(1) H(8A) 3.0944 yes .
C(1) H(8B) 3.0259 yes .
C(2) H(7C) 3.0192 yes .
C(2) H(8A) 3.2026 yes .
C(2) H(8B) 2.7834 yes .
C(2) H(10A) 2.8061 yes .
C(2) H(10C) 3.5052 yes .
C(2) H(12A) 2.9488 yes .
C(2) H(1) 2.43(4) yes .
C(3) H(1A) 2.6996 yes .
C(3) H(1B) 2.5815 yes .
C(3) H(14A) 3.0093 yes .
C(3) H(14B) 3.2461 yes .
C(4) H(14A) 2.6678 yes .
C(4) H(14B) 3.2671 yes .
C(4) H(15C) 3.0643 yes .
C(4) H(19C) 2.8961 yes .
C(4) H(20A) 3.5298 yes .
C(4) H(20C) 2.7256 yes .
C(4) H(1) 2.64(5) yes .
C(5) H(1A) 3.4680 yes .
C(5) H(2A) 2.7913 yes .
C(5) H(10C) 3.3031 yes .
C(5) H(11A) 3.1725 yes .
C(6) H(7A) 2.6299 yes .
C(6) H(7B) 2.7270 yes .
C(6) H(7C) 3.3403 yes .
C(6) H(8A) 2.7482 yes .
C(6) H(8B) 3.3298 yes .
C(6) H(8C) 2.5872 yes .
C(6) H(11A) 2.9843 yes .
C(6) H(11C) 3.3107 yes .
C(7) H(2A) 2.9826 yes .
C(7) H(6A) 3.3433 yes .
C(7) H(6B) 2.6578 yes .
C(7) H(6C) 2.6951 yes .
C(7) H(8A) 3.3396 yes .
C(7) H(8B) 2.6109 yes .
C(7) H(8C) 2.7379 yes .
C(7) H(10C) 2.6388 yes .
C(7) H(11A) 3.2536 yes .
C(8) H(1A) 2.7641 yes .
C(8) H(2A) 2.8801 yes .
C(8) H(6A) 2.6636 yes .
C(8) H(6B) 2.6574 yes .
C(8) H(6C) 3.3398 yes .
C(8) H(7A) 3.3405 yes .
C(8) H(7B) 2.5996 yes .
C(8) H(7C) 2.7446 yes .
C(9) H(2A) 3.3543 yes .
C(9) H(2B) 2.7893 yes .
C(9) H(6C) 3.3491 yes .
C(9) H(7A) 3.1651 yes .
C(9) H(7C) 3.5005 yes .
C(10) H(2A) 3.3312 yes .
C(10) H(2B) 2.9311 yes .
C(10) H(7A) 2.9437 yes .
C(10) H(7C) 3.1044 yes .
C(10) H(11A) 2.6653 yes .
C(10) H(11B) 2.7074 yes .
C(10) H(11C) 3.3630 yes .
C(10) H(12A) 2.7036 yes .
C(10) H(12B) 3.3721 yes .
C(10) H(12C) 2.7010 yes .
C(11) H(6C) 2.7482 yes .
C(11) H(7A) 3.2582 yes .
C(11) H(10A) 3.3619 yes .
C(11) H(10B) 2.6685 yes .
C(11) H(10C) 2.7071 yes .
C(11) H(12A) 3.3441 yes .
C(11) H(12B) 2.6866 yes .
C(11) H(12C) 2.6395 yes .
C(12) H(2B) 2.9271 yes .
C(12) H(10A) 2.7139 yes .
C(12) H(10B) 2.6975 yes .
C(12) H(10C) 3.3693 yes .
C(12) H(11A) 3.3414 yes .
C(12) H(11B) 2.6258 yes .
C(12) H(11C) 2.7054 yes .
C(12) H(19B) 3.0863 yes .
C(12) H(1) 3.42(5) yes .
C(13) H(3B) 3.5332 yes .
C(13) H(4B) 2.7859 yes .
C(13) H(18B) 3.1275 yes .
C(13) H(18C) 3.5888 yes .
C(13) H(20A) 3.3752 yes .
C(14) H(3B) 2.8737 yes .
C(14) H(4B) 2.7953 yes .
C(14) H(15A) 2.5947 yes .
C(14) H(15B) 3.3303 yes .
C(14) H(15C) 2.7685 yes .
C(14) H(16A) 2.6742 yes .
C(14) H(16B) 2.6149 yes .
C(14) H(16C) 3.3156 yes .
C(15) H(4B) 3.0527 yes .
C(15) H(14A) 2.6685 yes .
C(15) H(14B) 3.3437 yes .
C(15) H(14C) 2.6745 yes .
C(15) H(16A) 2.6678 yes .
C(15) H(16B) 3.3662 yes .
C(15) H(16C) 2.7463 yes .
C(15) H(18B) 3.0904 yes .
C(15) H(20A) 2.6565 yes .
C(15) H(20C) 3.5983 yes .
C(16) H(14A) 3.3199 yes .
C(16) H(14B) 2.6484 yes .
C(16) H(14C) 2.6313 yes .
C(16) H(15A) 2.7811 yes .
C(16) H(15B) 2.6405 yes .
C(16) H(15C) 3.3608 yes .
C(16) H(18B) 3.0276 yes .
C(16) H(18C) 3.2869 yes .
C(17) H(4A) 2.7701 yes .
C(17) H(4B) 3.3812 yes .
C(17) H(15B) 3.1266 yes .
C(17) H(15C) 3.3825 yes .
C(17) H(16C) 3.3543 yes .
C(18) H(15B) 3.1098 yes .
C(18) H(16C) 2.7425 yes .
C(18) H(19A) 2.6988 yes .
C(18) H(19B) 2.6582 yes .
C(18) H(19C) 3.3448 yes .
C(18) H(20A) 2.6758 yes .
C(18) H(20B) 2.7188 yes .
C(18) H(20C) 3.3568 yes .
C(19) H(4A) 2.9258 yes .
C(19) H(12A) 3.5995 yes .
C(19) H(12B) 3.1366 yes .
C(19) H(18A) 2.6437 yes .
C(19) H(18B) 3.3472 yes .
C(19) H(18C) 2.7066 yes .
C(19) H(20A) 3.3576 yes .
C(19) H(20B) 2.6524 yes .
C(19) H(20C) 2.7233 yes .
C(19) H(1) 3.35(4) yes .
C(20) H(4A) 2.8460 yes .
C(20) H(4B) 3.3531 yes .
C(20) H(15B) 3.0044 yes .
C(20) H(15C) 2.9888 yes .
C(20) H(18A) 2.7095 yes .
C(20) H(18B) 2.6760 yes .
C(20) H(18C) 3.3607 yes .
C(20) H(19A) 2.6567 yes .
C(20) H(19B) 3.3587 yes .
C(20) H(19C) 2.7170 yes .
H(1A) H(2A) 2.3877 yes .
H(1A) H(2B) 2.8837 yes .
H(1A) H(3A) 2.9043 yes .
H(1A) H(3B) 2.6175 yes .
H(1A) H(8A) 2.3295 yes .
H(1A) H(8B) 2.4438 yes .
H(1A) H(1) 2.7206 yes .
H(1B) H(2A) 2.3888 yes .
H(1B) H(2B) 2.3840 yes .
H(1B) H(3A) 2.3147 yes .
H(1B) H(3B) 2.9718 yes .
H(1B) H(8B) 3.5080 yes .
H(1B) H(1) 2.2791 yes .
H(2A) H(7A) 3.5791 yes .
H(2A) H(7C) 2.3459 yes .
H(2A) H(8A) 3.2092 yes .
H(2A) H(8B) 2.3037 yes .
H(2A) H(10A) 2.8461 yes .
H(2A) H(10C) 3.3521 yes .
H(2A) H(1) 3.3458 yes .
H(2B) H(7C) 3.5200 yes .
H(2B) H(10A) 2.3036 yes .
H(2B) H(10C) 3.4148 yes .
H(2B) H(12A) 2.3008 yes .
H(2B) H(12B) 3.3989 yes .
H(2B) H(1) 2.2744 yes .
H(3A) H(4A) 2.3641 yes .
H(3A) H(4B) 2.3921 yes .
H(3A) H(14A) 3.5088 yes .
H(3A) H(1) 2.4262 yes .
H(3B) H(4A) 2.8756 yes .
H(3B) H(4B) 2.3669 yes .
H(3B) H(14A) 2.4822 yes .
H(3B) H(14B) 2.5035 yes .
H(3B) H(1) 2.8402 yes .
H(4A) H(14A) 3.5935 yes .
H(4A) H(15C) 3.4900 yes .
H(4A) H(19B) 3.4750 yes .
H(4A) H(19C) 2.2859 yes .
H(4A) H(20A) 3.3729 yes .
H(4A) H(20B) 3.5840 yes .
H(4A) H(20C) 2.1786 yes .
H(4A) H(1) 2.5077 yes .
H(4B) H(14A) 2.1413 yes .
H(4B) H(14B) 3.2000 yes .
H(4B) H(15C) 2.4472 yes .
H(4B) H(20A) 3.4289 yes .
H(4B) H(20C) 2.8181 yes .
H(4B) H(1) 3.5642 yes .
H(6A) H(7A) 3.5452 yes .
H(6A) H(8A) 2.5657 yes .
H(6A) H(8B) 3.5898 yes .
H(6A) H(8C) 2.8257 yes .
H(6A) H(11A) 3.4975 yes .
H(6A) H(11C) 3.3715 yes .
H(6B) H(7A) 2.8584 yes .
H(6B) H(7B) 2.5260 yes .
H(6B) H(7C) 3.5770 yes .
H(6B) H(8A) 3.0546 yes .
H(6B) H(8B) 3.5083 yes .
H(6B) H(8C) 2.3869 yes .
H(6C) H(7A) 2.4618 yes .
H(6C) H(7B) 3.0573 yes .
H(6C) H(7C) 3.5586 yes .
H(6C) H(8C) 3.5037 yes .
H(6C) H(11A) 2.1665 yes .
H(6C) H(11C) 2.6358 yes .
H(7A) H(8B) 3.5482 yes .
H(7A) H(8C) 3.5777 yes .
H(7A) H(10A) 3.4534 yes .
H(7A) H(10C) 2.1192 yes .
H(7A) H(11A) 2.5451 yes .
H(7B) H(8A) 3.5352 yes .
H(7B) H(8B) 2.7452 yes .
H(7B) H(8C) 2.4874 yes .
H(7B) H(10C) 3.5051 yes .
H(7C) H(8A) 3.5864 yes .
H(7C) H(8B) 2.5064 yes .
H(7C) H(8C) 3.1453 yes .
H(7C) H(10A) 3.1401 yes .
H(7C) H(10C) 2.4437 yes .
H(10A) H(11A) 3.5758 yes .
H(10A) H(11B) 3.5898 yes .
H(10A) H(12A) 2.5290 yes .
H(10A) H(12C) 2.9944 yes .
H(10B) H(11A) 2.9039 yes .
H(10B) H(11B) 2.4979 yes .
H(10B) H(11C) 3.5800 yes .
H(10B) H(12A) 2.9739 yes .
H(10B) H(12B) 3.5944 yes .
H(10B) H(12C) 2.5085 yes .
H(10C) H(11A) 2.4941 yes .
H(10C) H(11B) 3.0225 yes .
H(10C) H(11C) 3.5898 yes .
H(10C) H(12C) 3.5911 yes .
H(11A) H(12B) 3.5968 yes .
H(11A) H(12C) 3.5234 yes .
H(11B) H(12A) 3.5236 yes .
H(11B) H(12B) 2.9165 yes .
H(11B) H(12C) 2.4003 yes .
H(11C) H(12B) 2.5359 yes .
H(11C) H(12C) 2.9644 yes .
H(12A) H(19B) 3.1112 yes .
H(12A) H(19C) 3.2474 yes .
H(12A) H(1) 2.7921 yes .
H(12B) H(19A) 3.5476 yes .
H(12B) H(19B) 2.3058 yes .
H(12B) H(19C) 3.2210 yes .
H(12B) H(1) 3.2978 yes .
H(12C) H(19B) 3.4839 yes .
H(14A) H(15A) 2.8216 yes .
H(14A) H(15B) 3.5945 yes .
H(14A) H(15C) 2.5876 yes .
H(14A) H(16A) 3.5627 yes .
H(14A) H(16B) 3.5255 yes .
H(14B) H(15A) 3.5139 yes .
H(14B) H(16A) 2.9777 yes .
H(14B) H(16B) 2.4234 yes .
H(14B) H(16C) 3.5286 yes .
H(14C) H(15A) 2.4079 yes .
H(14C) H(15B) 3.5147 yes .
H(14C) H(15C) 3.0895 yes .
H(14C) H(16A) 2.4687 yes .
H(14C) H(16B) 2.8649 yes .
H(14C) H(16C) 3.5439 yes .
H(15A) H(16A) 2.5728 yes .
H(15A) H(16C) 3.1504 yes .
H(15A) H(20A) 3.5155 yes .
H(15B) H(16A) 2.8249 yes .
H(15B) H(16B) 3.5659 yes .
H(15B) H(16C) 2.5063 yes .
H(15B) H(18B) 2.3554 yes .
H(15B) H(20A) 2.2214 yes .
H(15B) H(20C) 3.5081 yes .
H(15C) H(16A) 3.5951 yes .
H(15C) H(16C) 3.5863 yes .
H(15C) H(18B) 3.5470 yes .
H(15C) H(20A) 2.3488 yes .
H(15C) H(20C) 3.0171 yes .
H(16B) H(18C) 3.4767 yes .
H(16C) H(18B) 2.2363 yes .
H(16C) H(18C) 2.5374 yes .
H(18A) H(19A) 2.4770 yes .
H(18A) H(19B) 2.8798 yes .
H(18A) H(19C) 3.5554 yes .
H(18A) H(20A) 2.9696 yes .
H(18A) H(20B) 2.5515 yes .
H(18B) H(19A) 3.5747 yes .
H(18B) H(19B) 3.5736 yes .
H(18B) H(20A) 2.4694 yes .
H(18B) H(20B) 2.9842 yes .
H(18B) H(20C) 3.5625 yes .
H(18C) H(19A) 3.0323 yes .
H(18C) H(19B) 2.5009 yes .
H(18C) H(19C) 3.5837 yes .
H(18C) H(20A) 3.5683 yes .
H(19A) H(20A) 3.5424 yes .
H(19A) H(20B) 2.4275 yes .
H(19A) H(20C) 2.9737 yes .
H(19B) H(20B) 3.5428 yes .
H(19B) H(1) 3.2634 yes .
H(19C) H(20B) 2.9577 yes .
H(19C) H(20C) 2.5682 yes .
H(19C) H(1) 2.6538 yes .
Cl(1) H(1B) 3.1671 yes 1_655
Cl(1) H(2B) 3.4333 yes 1_655
Cl(1) H(3A) 3.1201 yes 1_655
Cl(1) H(4A) 3.1613 yes 1_655
Cl(1) H(15A) 2.8757 yes 2_746
Cl(1) H(15B) 3.5354 yes 2_746
Cl(1) H(1) 2.68(4) yes 1_655
Cl(2) H(1B) 3.2262 yes 1_655
Cl(2) H(3A) 3.0775 yes 1_655
Cl(2) H(6C) 3.4071 yes 2_755
Cl(2) H(7A) 2.9242 yes 2_755
Cl(2) H(11A) 2.8875 yes 2_755
C(1) H(6A) 2.9706 yes 1_455
C(1) H(10B) 3.5053 yes 2_655
C(1) H(10C) 3.2216 yes 2_655
C(2) H(6A) 3.0452 yes 1_455
C(2) H(6C) 3.1975 yes 1_455
C(3) H(7A) 3.2888 yes 2_655
C(3) H(7C) 3.4023 yes 2_655
C(3) H(10C) 3.5301 yes 2_655
C(3) H(16B) 3.0993 yes 1_455
C(4) H(16B) 2.9921 yes 1_455
C(4) H(16C) 3.1951 yes 1_455
C(6) H(1B) 3.1453 yes 1_655
C(6) H(2A) 2.9030 yes 1_655
C(6) H(2B) 3.4478 yes 1_655
C(7) H(3A) 3.2694 yes 2_645
C(7) H(3B) 3.0922 yes 2_645
C(7) H(14A) 3.5691 yes 2_645
C(8) H(10B) 3.4743 yes 2_655
C(8) H(18A) 3.5657 yes 1_554
C(8) H(20B) 3.1358 yes 1_554
C(10) H(1A) 2.9824 yes 2_645
C(12) H(15C) 3.3484 yes 2_646
C(12) H(20A) 3.3562 yes 2_646
C(14) H(6B) 3.5096 yes 2_755
C(15) H(12A) 3.4124 yes 2_656
C(15) H(19C) 3.3550 yes 2_656
C(16) H(3A) 3.3346 yes 1_655
C(16) H(4A) 3.2583 yes 1_655
C(16) H(4B) 2.8838 yes 1_655
C(18) H(8C) 3.3505 yes 1_556
C(19) H(15A) 3.5483 yes 2_646
C(19) H(15C) 3.3454 yes 2_646
C(19) H(16A) 3.2312 yes 2_746
C(20) H(8C) 3.3363 yes 1_556
C(20) H(12C) 3.1996 yes 2_656
H(1A) C(10) 2.9824 yes 2_655
H(1A) H(6A) 3.3892 yes 1_455
H(1A) H(10A) 3.1810 yes 2_655
H(1A) H(10B) 2.7414 yes 2_655
H(1A) H(10C) 2.5579 yes 2_655
H(1B) Cl(1) 3.1671 yes 1_455
H(1B) Cl(2) 3.2262 yes 1_455
H(1B) C(6) 3.1453 yes 1_455
H(1B) H(6A) 2.2403 yes 1_455
H(1B) H(6B) 3.5458 yes 1_455
H(1B) H(6C) 3.3609 yes 1_455
H(1B) H(10B) 3.4028 yes 2_655
H(1B) H(10C) 3.0484 yes 2_655
H(2A) C(6) 2.9030 yes 1_455
H(2A) H(6A) 2.6383 yes 1_455
H(2A) H(6B) 2.9531 yes 1_455
H(2A) H(6C) 2.6330 yes 1_455
H(2B) Cl(1) 3.4333 yes 1_455
H(2B) C(6) 3.4478 yes 1_455
H(2B) H(6A) 3.0688 yes 1_455
H(2B) H(6C) 2.9566 yes 1_455
H(2B) H(11C) 3.0082 yes 1_455
H(3A) Cl(1) 3.1201 yes 1_455
H(3A) Cl(2) 3.0775 yes 1_455
H(3A) C(7) 3.2694 yes 2_655
H(3A) C(16) 3.3346 yes 1_455
H(3A) H(7A) 2.7401 yes 2_655
H(3A) H(7B) 3.2516 yes 2_655
H(3A) H(7C) 3.2984 yes 2_655
H(3A) H(10C) 3.3108 yes 2_655
H(3A) H(16B) 2.4311 yes 1_455
H(3A) H(16C) 3.5447 yes 1_455
H(3B) C(7) 3.0922 yes 2_655
H(3B) H(7A) 2.9149 yes 2_655
H(3B) H(7B) 3.2263 yes 2_655
H(3B) H(7C) 2.6414 yes 2_655
H(3B) H(10C) 3.0061 yes 2_655
H(3B) H(16B) 3.5742 yes 1_455
H(4A) Cl(1) 3.1613 yes 1_455
H(4A) C(16) 3.2583 yes 1_455
H(4A) H(16B) 2.8989 yes 1_455
H(4A) H(16C) 2.7937 yes 1_455
H(4A) H(18C) 3.2863 yes 1_455
H(4B) C(16) 2.8838 yes 1_455
H(4B) H(16A) 2.8402 yes 1_455
H(4B) H(16B) 2.5869 yes 1_455
H(4B) H(16C) 2.7356 yes 1_455
H(4B) H(19A) 3.3762 yes 2_656
H(6A) C(1) 2.9706 yes 1_655
H(6A) C(2) 3.0452 yes 1_655
H(6A) H(1A) 3.3892 yes 1_655
H(6A) H(1B) 2.2403 yes 1_655
H(6A) H(2A) 2.6383 yes 1_655
H(6A) H(2B) 3.0688 yes 1_655
H(6B) C(14) 3.5096 yes 2_745
H(6B) H(1B) 3.5458 yes 1_655
H(6B) H(2A) 2.9531 yes 1_655
H(6B) H(14B) 3.1090 yes 2_745
H(6B) H(14C) 3.0412 yes 2_745
H(6B) H(18A) 3.3779 yes 1_554
H(6C) Cl(2) 3.4071 yes 2_745
H(6C) C(2) 3.1975 yes 1_655
H(6C) H(1B) 3.3609 yes 1_655
H(6C) H(2A) 2.6330 yes 1_655
H(6C) H(2B) 2.9566 yes 1_655
H(6C) H(14B) 3.4913 yes 2_745
H(7A) Cl(2) 2.9242 yes 2_745
H(7A) C(3) 3.2888 yes 2_645
H(7A) H(3A) 2.7401 yes 2_645
H(7A) H(3B) 2.9149 yes 2_645
H(7A) H(14B) 3.5723 yes 2_745
H(7A) H(16B) 3.4301 yes 2_745
H(7B) H(3A) 3.2516 yes 2_645
H(7B) H(3B) 3.2263 yes 2_645
H(7B) H(14A) 3.2230 yes 2_645
H(7B) H(14B) 3.4774 yes 2_745
H(7B) H(14C) 3.4838 yes 2_745
H(7B) H(16A) 3.2664 yes 2_745
H(7B) H(16B) 3.1083 yes 2_745
H(7B) H(18A) 3.2088 yes 1_554
H(7B) H(19A) 3.3154 yes 1_554
H(7B) H(20B) 3.5360 yes 1_554
H(7C) C(3) 3.4023 yes 2_645
H(7C) H(3A) 3.2984 yes 2_645
H(7C) H(3B) 2.6414 yes 2_645
H(7C) H(14A) 3.0374 yes 2_645
H(7C) H(14B) 3.3798 yes 2_645
H(8A) H(10A) 3.3129 yes 2_655
H(8A) H(10B) 3.3021 yes 2_655
H(8A) H(11A) 3.3988 yes 2_755
H(8A) H(11B) 3.4173 yes 2_755
H(8B) H(10B) 2.8818 yes 2_655
H(8B) H(20B) 2.7718 yes 1_554
H(8C) C(18) 3.3505 yes 1_554
H(8C) C(20) 3.3363 yes 1_554
H(8C) H(11B) 3.2080 yes 2_755
H(8C) H(18A) 2.6240 yes 1_554
H(8C) H(18B) 3.3445 yes 1_554
H(8C) H(20A) 3.3217 yes 1_554
H(8C) H(20B) 2.6161 yes 1_554
H(10A) H(1A) 3.1810 yes 2_645
H(10A) H(8A) 3.3129 yes 2_645
H(10A) H(11A) 3.5098 yes 1_455
H(10A) H(11C) 3.4499 yes 1_455
H(10B) C(1) 3.5053 yes 2_645
H(10B) C(8) 3.4743 yes 2_645
H(10B) H(1A) 2.7414 yes 2_645
H(10B) H(1B) 3.4028 yes 2_645
H(10B) H(8A) 3.3021 yes 2_645
H(10B) H(8B) 2.8818 yes 2_645
H(10B) H(20A) 3.4530 yes 2_646
H(10B) H(20B) 3.4332 yes 2_646
H(10C) C(1) 3.2216 yes 2_645
H(10C) C(3) 3.5301 yes 2_645
H(10C) H(1A) 2.5579 yes 2_645
H(10C) H(1B) 3.0484 yes 2_645
H(10C) H(3A) 3.3108 yes 2_645
H(10C) H(3B) 3.0061 yes 2_645
H(11A) Cl(2) 2.8875 yes 2_745
H(11A) H(8A) 3.3988 yes 2_745
H(11A) H(10A) 3.5098 yes 1_655
H(11B) H(8A) 3.4173 yes 2_745
H(11B) H(8C) 3.2080 yes 2_745
H(11B) H(15B) 3.3295 yes 2_746
H(11B) H(18B) 3.0358 yes 2_746
H(11C) H(2B) 3.0082 yes 1_655
H(11C) H(10A) 3.4499 yes 1_655
H(11C) H(15B) 3.1804 yes 2_746
H(12A) C(15) 3.4124 yes 2_646
H(12A) H(15A) 3.5664 yes 2_646
H(12A) H(15B) 3.3396 yes 2_646
H(12A) H(15C) 2.8201 yes 2_646
H(12A) H(20A) 3.0519 yes 2_646
H(12B) H(15B) 3.4668 yes 2_746
H(12B) H(15C) 3.5766 yes 2_646
H(12B) H(16A) 3.5284 yes 2_746
H(12C) C(20) 3.1996 yes 2_646
H(12C) H(15C) 3.1503 yes 2_646
H(12C) H(16C) 3.2451 yes 2_746
H(12C) H(18B) 3.3362 yes 2_746
H(12C) H(20A) 2.7709 yes 2_646
H(12C) H(20B) 3.5038 yes 2_646
H(12C) H(20C) 2.8604 yes 2_646
H(14A) C(7) 3.5691 yes 2_655
H(14A) H(7B) 3.2230 yes 2_655
H(14A) H(7C) 3.0374 yes 2_655
H(14A) H(19A) 2.9131 yes 2_656
H(14B) H(6B) 3.1090 yes 2_755
H(14B) H(6C) 3.4913 yes 2_755
H(14B) H(7A) 3.5723 yes 2_755
H(14B) H(7B) 3.4774 yes 2_755
H(14B) H(7C) 3.3798 yes 2_655
H(14C) H(6B) 3.0412 yes 2_755
H(14C) H(7B) 3.4838 yes 2_755
H(14C) H(18A) 2.9765 yes 2_756
H(14C) H(18C) 3.3639 yes 2_756
H(15A) Cl(1) 2.8757 yes 2_756
H(15A) C(19) 3.5483 yes 2_656
H(15A) H(12A) 3.5664 yes 2_656
H(15A) H(18C) 3.2192 yes 2_756
H(15A) H(19A) 3.4078 yes 2_656
H(15A) H(19B) 3.5842 yes 2_756
H(15A) H(19C) 2.8372 yes 2_656
H(15B) Cl(1) 3.5354 yes 2_756
H(15B) H(11B) 3.3295 yes 2_756
H(15B) H(11C) 3.1804 yes 2_756
H(15B) H(12A) 3.3396 yes 2_656
H(15B) H(12B) 3.4668 yes 2_756
H(15C) C(12) 3.3484 yes 2_656
H(15C) C(19) 3.3454 yes 2_656
H(15C) H(12A) 2.8201 yes 2_656
H(15C) H(12B) 3.5766 yes 2_656
H(15C) H(12C) 3.1503 yes 2_656
H(15C) H(19A) 3.0431 yes 2_656
H(15C) H(19B) 3.4984 yes 2_656
H(15C) H(19C) 2.9683 yes 2_656
H(16A) C(19) 3.2312 yes 2_756
H(16A) H(4B) 2.8402 yes 1_655
H(16A) H(7B) 3.2664 yes 2_755
H(16A) H(12B) 3.5284 yes 2_756
H(16A) H(18A) 3.3059 yes 2_756
H(16A) H(19A) 2.6950 yes 2_756
H(16A) H(19B) 2.8838 yes 2_756
H(16B) C(3) 3.0993 yes 1_655
H(16B) C(4) 2.9921 yes 1_655
H(16B) H(3A) 2.4311 yes 1_655
H(16B) H(3B) 3.5742 yes 1_655
H(16B) H(4A) 2.8989 yes 1_655
H(16B) H(4B) 2.5869 yes 1_655
H(16B) H(7A) 3.4301 yes 2_755
H(16B) H(7B) 3.1083 yes 2_755
H(16C) C(4) 3.1951 yes 1_655
H(16C) H(3A) 3.5447 yes 1_655
H(16C) H(4A) 2.7937 yes 1_655
H(16C) H(4B) 2.7356 yes 1_655
H(16C) H(12C) 3.2451 yes 2_756
H(16C) H(20C) 3.2197 yes 1_655
H(18A) C(8) 3.5657 yes 1_556
H(18A) H(6B) 3.3779 yes 1_556
H(18A) H(7B) 3.2088 yes 1_556
H(18A) H(8C) 2.6240 yes 1_556
H(18A) H(14C) 2.9765 yes 2_746
H(18A) H(16A) 3.3059 yes 2_746
H(18B) H(8C) 3.3445 yes 1_556
H(18B) H(11B) 3.0358 yes 2_756
H(18B) H(12C) 3.3362 yes 2_756
H(18B) H(20C) 3.5397 yes 1_655
H(18C) H(4A) 3.2863 yes 1_655
H(18C) H(14C) 3.3639 yes 2_746
H(18C) H(15A) 3.2192 yes 2_746
H(18C) H(20C) 3.3432 yes 1_655
H(19A) H(4B) 3.3762 yes 2_646
H(19A) H(7B) 3.3154 yes 1_556
H(19A) H(14A) 2.9131 yes 2_646
H(19A) H(15A) 3.4078 yes 2_646
H(19A) H(15C) 3.0431 yes 2_646
H(19A) H(16A) 2.6950 yes 2_746
H(19B) H(15A) 3.5842 yes 2_746
H(19B) H(15C) 3.4984 yes 2_646
H(19B) H(16A) 2.8838 yes 2_746
H(19C) C(15) 3.3550 yes 2_646
H(19C) H(15A) 2.8372 yes 2_646
H(19C) H(15C) 2.9683 yes 2_646
H(20A) C(12) 3.3562 yes 2_656
H(20A) H(8C) 3.3217 yes 1_556
H(20A) H(10B) 3.4530 yes 2_656
H(20A) H(12A) 3.0519 yes 2_656
H(20A) H(12C) 2.7709 yes 2_656
H(20B) C(8) 3.1358 yes 1_556
H(20B) H(7B) 3.5360 yes 1_556
H(20B) H(8B) 2.7718 yes 1_556
H(20B) H(8C) 2.6161 yes 1_556
H(20B) H(10B) 3.4332 yes 2_656
H(20B) H(12C) 3.5038 yes 2_656
H(20C) H(12C) 2.8604 yes 2_656
H(20C) H(16C) 3.2197 yes 1_455
H(20C) H(18B) 3.5397 yes 1_455
H(20C) H(18C) 3.3432 yes 1_455
H(1) Cl(1) 2.68(4) yes 1_455

loop_
_geom_torsion_atom_site_label_1
_geom_torsion_atom_site_label_2
_geom_torsion_atom_site_label_3
_geom_torsion_atom_site_label_4
_geom_torsion
_geom_torsion_publ_flag
Cl(1) Fe(1) P(1) C(13) 88.25(6) no
Cl(1) Fe(1) P(1) C(17) -52.04(6) no
Cl(1) Fe(1) P(2) C(2) 155.59(5) no
Cl(1) Fe(1) P(2) C(5) -93.31(7) no
Cl(1) Fe(1) P(2) C(9) 47.27(6) no
Cl(1) Fe(1) N(1) C(1) -119.3(2) no
Cl(1) Fe(1) N(1) C(3) 117.4(2) no
Cl(2) Fe(1) P(1) C(4) 91.39(5) no
Cl(2) Fe(1) P(1) C(13) -20.22(7) no
Cl(2) Fe(1) P(2) C(2) -95.41(5) no
Cl(2) Fe(1) P(2) C(5) 15.69(7) no
Cl(2) Fe(1) P(2) C(9) 156.27(5) no
Cl(2) Fe(1) N(1) C(1) 63.8(2) no
Cl(2) Fe(1) N(1) C(3) -59.55(19) no
P(1) Fe(1) P(2) C(2) 38.31(12) no
P(1) Fe(1) P(2) C(5) 149.40(8) no
P(1) Fe(1) P(2) C(9) -70.02(11) no
P(2) Fe(1) P(1) C(4) -42.46(12) no
P(2) Fe(1) P(1) C(13) -154.07(8) no
P(2) Fe(1) P(1) C(17) 65.64(11) no
P(1) Fe(1) N(1) C(3) 38.44(17) no
N(1) Fe(1) P(1) C(4) -7.45(11) no
N(1) Fe(1) P(1) C(13) -119.05(12) no
N(1) Fe(1) P(1) C(17) 100.66(11) no
P(2) Fe(1) N(1) C(1) -35.05(19) no
P(2) Fe(1) N(1) C(3) -158.4(2) no
N(1) Fe(1) P(2) C(2) 3.41(11) no
N(1) Fe(1) P(2) C(5) 114.51(12) no
N(1) Fe(1) P(2) C(9) -104.91(11) no
Fe(1) P(1) C(4) C(3) -22.5(3) no
Fe(1) P(1) C(13) C(14) 59.4(3) no
Fe(1) P(1) C(13) C(16) -56.4(3) no
Fe(1) P(1) C(17) C(18) 85.5(3) no
Fe(1) P(1) C(17) C(19) -30.8(3) no
Fe(1) P(1) C(17) C(20) -150.2(2) no
C(4) P(1) C(13) C(14) -49.9(3) no
C(4) P(1) C(13) C(15) 71.9(3) no
C(13) P(1) C(4) C(3) 102.9(3) no
C(4) P(1) C(17) C(19) 75.2(3) no
C(4) P(1) C(17) C(20) -44.2(3) no
C(17) P(1) C(4) C(3) -140.5(3) no
C(13) P(1) C(17) C(18) -58.5(4) no
C(13) P(1) C(17) C(20) 65.8(3) no
C(17) P(1) C(13) C(14) -159.4(3) no
C(17) P(1) C(13) C(15) -37.5(4) no
C(17) P(1) C(13) C(16) 84.9(3) no
Fe(1) P(2) C(2) C(1) 26.4(3) no
Fe(1) P(2) C(5) C(6) 60.9(4) no
Fe(1) P(2) C(5) C(8) -55.5(3) no
Fe(1) P(2) C(9) C(10) 151.8(3) no
Fe(1) P(2) C(9) C(11) -85.1(3) no
Fe(1) P(2) C(9) C(12) 30.7(3) no
C(2) P(2) C(5) C(7) -67.9(3) no
C(2) P(2) C(5) C(8) 52.8(3) no
C(5) P(2) C(2) C(1) -99.2(3) no
C(2) P(2) C(9) C(10) 46.7(4) no
C(2) P(2) C(9) C(12) -74.4(3) no
C(9) P(2) C(2) C(1) 143.7(3) no
C(5) P(2) C(9) C(10) -63.8(4) no
C(5) P(2) C(9) C(11) 59.2(4) no
C(9) P(2) C(5) C(6) -80.3(4) no
C(9) P(2) C(5) C(7) 42.5(4) no
Fe(1) N(1) C(1) C(2) 64.5(3) no
Fe(1) N(1) C(3) C(4) -67.1(3) no
N(1) C(1) C(2) P(2) -59.2(4) no
N(1) C(3) C(4) P(1) 57.1(4) no
